data_4303521
loop_
_publ_author_name
'Volodymyr Svitlyk'
'Branton J. Campbell'
'Yurij Mozharivskyj'

_publ_section_title
;
Gd5Si4-xBix Structures: Novel Slab Sequences Achieved by Turning off the
Directionality of Nearest-Slab Interactions
;
_journal_name_full 'Inorganic Chemistry'
_journal_page_first 10364
_journal_page_last 10370
_journal_paper_doi 10.1021/ic901582j
_journal_volume 48
_journal_year 2009
_chemical_formula_sum 'Bi0.1 Gd5 Si3.9'
_chemical_formula_weight 916.25
_chemical_name_systematic
; 
 ? 
;
_space_group_IT_number 62
_symmetry_cell_setting orthorhombic
_symmetry_space_group_name_Hall '-P 2ac 2n'
_symmetry_space_group_name_H-M 'P n m a'
_atom_sites_solution_primary direct
_atom_sites_solution_secondary difmap
_audit_creation_method SHELXL-97
_cell_angle_alpha 90.00
_cell_angle_beta 90.00
_cell_angle_gamma 90.00
_cell_formula_units_Z 4
_cell_length_a 7.4850(8)
_cell_length_b 14.7760(13)
_cell_length_c 7.7700(7)
_cell_measurement_reflns_used 1195
_cell_measurement_temperature 293(2)
_cell_measurement_theta_max 29.19
_cell_measurement_theta_min 2.96
_cell_volume 859.35(14)
_computing_cell_refinement X-Area
_computing_data_collection X-Area
_computing_data_reduction X-Red32
_computing_publication_material 'SHELXL-97 (Sheldrick, 1997)'
_computing_structure_refinement 'SHELXL-97 (Sheldrick, 1997)'
_computing_structure_solution 'SHELXS-97 (Sheldrick, 1990)'
_diffrn_ambient_temperature 293(2)
_diffrn_measured_fraction_theta_full 0.989
_diffrn_measured_fraction_theta_max 0.989
_diffrn_measurement_device_type 'STOE IPDSII'
_diffrn_measurement_method 'omega scan'
_diffrn_radiation_monochromator graphite
_diffrn_radiation_source 'fine-focus sealed tube'
_diffrn_radiation_type MoK\a
_diffrn_radiation_wavelength 0.71073
_diffrn_reflns_av_R_equivalents 0.1191
_diffrn_reflns_av_sigmaI/netI 0.0972
_diffrn_reflns_limit_h_max 10
_diffrn_reflns_limit_h_min -10
_diffrn_reflns_limit_k_max 17
_diffrn_reflns_limit_k_min -20
_diffrn_reflns_limit_l_max 10
_diffrn_reflns_limit_l_min -9
_diffrn_reflns_number 7954
_diffrn_reflns_theta_full 29.19
_diffrn_reflns_theta_max 29.19
_diffrn_reflns_theta_min 2.96
_exptl_absorpt_coefficient_mu 40.487
_exptl_absorpt_correction_T_max 0.4679
_exptl_absorpt_correction_T_min 0.0651
_exptl_absorpt_correction_type numerical
_exptl_absorpt_process_details X-Red
_exptl_crystal_colour silver
_exptl_crystal_density_diffrn 7.082
_exptl_crystal_density_method 'not measured'
_exptl_crystal_description plate
_exptl_crystal_F_000 1531
_exptl_crystal_size_max 0.077
_exptl_crystal_size_mid 0.068
_exptl_crystal_size_min 0.014
_refine_diff_density_max 2.217
_refine_diff_density_min -3.448
_refine_diff_density_rms 0.529
_refine_ls_extinction_coef 0.00046(7)
_refine_ls_extinction_expression Fc^*^=kFc[1+0.001xFc^2^\l^3^/sin(2\q)]^-1/4^
_refine_ls_extinction_method SHELXL
_refine_ls_goodness_of_fit_ref 0.952
_refine_ls_matrix_type full
_refine_ls_number_parameters 48
_refine_ls_number_reflns 1195
_refine_ls_number_restraints 0
_refine_ls_restrained_S_all 0.952
_refine_ls_R_factor_all 0.0928
_refine_ls_R_factor_gt 0.0474
_refine_ls_shift/su_max 0.000
_refine_ls_shift/su_mean 0.000
_refine_ls_structure_factor_coef Fsqd
_refine_ls_weighting_details 'calc w=1/[\s^2^(Fo^2^)+(0.0129P)^2^+0.0000P] where P=(Fo^2^+2Fc^2^)/3'
_refine_ls_weighting_scheme calc
_refine_ls_wR_factor_gt 0.0557
_refine_ls_wR_factor_ref 0.0626
_reflns_number_gt 831
_reflns_number_total 1195
_reflns_threshold_expression >2sigma(I)
_cod_data_source_file ic901582j_si_001.cif
_cod_data_source_block mozs166
_cod_depositor_comments
;
The following automatic conversions were performed:
'_symmetry_cell_setting' value 'Orthorhombic' changed to 'orthorhombic'
according to '/home/saulius/struct/CIF-dictionaries/cif_core.dic'
dictionary named 'cif_core.dic' version 2.4.1 from 2010-06-29.

Automatic conversion script
Id: cif_fix_enum 1527 2010-12-29 10:47:43Z saulius 
;
_cod_original_formula_sum 'Bi0.10 Gd5 Si3.90'
_cod_database_code 4303521

loop_
_symmetry_equiv_pos_as_xyz
'x, y, z'
'-x+1/2, -y, z+1/2'
'-x, y+1/2, -z'
'x+1/2, -y+1/2, -z+1/2'
'-x, -y, -z'
'x-1/2, y, -z-1/2'
'x, -y-1/2, z'
'-x-1/2, y-1/2, z-1/2'

loop_
_atom_site_label
_atom_site_type_symbol
_atom_site_fract_x
_atom_site_fract_y
_atom_site_fract_z
_atom_site_U_iso_or_equiv
_atom_site_adp_type
_atom_site_occupancy
_atom_site_symmetry_multiplicity
_atom_site_calc_flag
_atom_site_refinement_flags
_atom_site_disorder_assembly
_atom_site_disorder_group
Gd1 Gd 0.02582(9) 0.59735(4) 0.18260(10) 0.01210(17) Uani 1 1 d . . .
Gd2 Gd 0.31901(10) 0.12269(4) 0.17927(10) 0.01045(16) Uani 1 1 d . . .
Gd3 Gd 0.14791(15) 0.2500 0.51095(13) 0.0100(2) Uani 1 2 d S . .
Si1 Si 0.1551(6) 0.0389(2) 0.4698(4) 0.0192(13) Uani 0.952(4) 1 d P . .
Bi1 Bi 0.1551(6) 0.0389(2) 0.4698(4) 0.0192(13) Uani 0.048(4) 1 d P . .
Si2 Si 0.0249(9) 0.2500 0.1007(7) 0.0107(10) Uani 1 2 d S . .
Si3 Si 0.2656(8) 0.2500 0.8717(7) 0.0067(10) Uani 1 2 d S . .

loop_
_atom_site_aniso_label
_atom_site_aniso_U_11
_atom_site_aniso_U_22
_atom_site_aniso_U_33
_atom_site_aniso_U_23
_atom_site_aniso_U_13
_atom_site_aniso_U_12
Gd1 0.0136(4) 0.0123(3) 0.0104(3) 0.0014(3) 0.0019(3) 0.0011(2)
Gd2 0.0121(3) 0.0098(3) 0.0095(3) -0.0011(3) 0.0007(3) 0.0010(2)
Gd3 0.0102(5) 0.0106(5) 0.0091(4) 0.000 0.0004(4) 0.000
Si1 0.033(2) 0.0130(19) 0.0116(19) 0.0018(11) -0.0062(15) -0.0023(13)
Bi1 0.033(2) 0.0130(19) 0.0116(19) 0.0018(11) -0.0062(15) -0.0023(13)
Si2 0.008(3) 0.012(3) 0.013(3) 0.000 -0.002(2) 0.000
Si3 0.010(3) 0.005(2) 0.006(2) 0.000 -0.0023(19) 0.000

loop_
_atom_type_symbol
_atom_type_description
_atom_type_scat_dispersion_real
_atom_type_scat_dispersion_imag
_atom_type_scat_source
Si Si 0.0817 0.0704 'International Tables Vol C Tables 4.2.6.8 and 6.1.1.4'
Gd Gd -0.1653 3.9035 'International Tables Vol C Tables 4.2.6.8 and 6.1.1.4'
Bi Bi -4.1077 10.2566 'International Tables Vol C Tables 4.2.6.8 and 6.1.1.4'

loop_
_geom_angle_atom_site_label_1
_geom_angle_atom_site_label_2
_geom_angle_atom_site_label_3
_geom_angle
_geom_angle_site_symmetry_1
_geom_angle_site_symmetry_3
_geom_angle_publ_flag
Bi1 Gd1 Si1 0.00(15) 8_665 8_665 ?
Bi1 Gd1 Si3 93.93(12) 8_665 2_564 ?
Si1 Gd1 Si3 93.93(12) 8_665 2_564 ?
Bi1 Gd1 Bi1 136.91(11) 8_665 3_556 ?
Si1 Gd1 Bi1 136.91(11) 8_665 3_556 ?
Si3 Gd1 Bi1 90.55(12) 2_564 3_556 ?
Bi1 Gd1 Si1 136.91(11) 8_665 3_556 ?
Si1 Gd1 Si1 136.91(11) 8_665 3_556 ?
Si3 Gd1 Si1 90.55(12) 2_564 3_556 ?
Bi1 Gd1 Si1 0.00(18) 3_556 3_556 ?
Bi1 Gd1 Bi1 87.85(5) 8_665 7_565 ?
Si1 Gd1 Bi1 87.85(5) 8_665 7_565 ?
Si3 Gd1 Bi1 88.56(10) 2_564 7_565 ?
Bi1 Gd1 Bi1 49.40(13) 3_556 7_565 ?
Si1 Gd1 Bi1 49.40(13) 3_556 7_565 ?
Bi1 Gd1 Si1 87.85(5) 8_665 7_565 ?
Si1 Gd1 Si1 87.85(5) 8_665 7_565 ?
Si3 Gd1 Si1 88.56(10) 2_564 7_565 ?
Bi1 Gd1 Si1 49.40(13) 3_556 7_565 ?
Si1 Gd1 Si1 49.40(13) 3_556 7_565 ?
Bi1 Gd1 Si1 0.00(12) 7_565 7_565 ?
Bi1 Gd1 Si3 132.32(11) 8_665 5_566 ?
Si1 Gd1 Si3 132.32(11) 8_665 5_566 ?
Si3 Gd1 Si3 83.81(7) 2_564 5_566 ?
Bi1 Gd1 Si3 90.77(11) 3_556 5_566 ?
Si1 Gd1 Si3 90.77(11) 3_556 5_566 ?
Bi1 Gd1 Si3 139.42(12) 7_565 5_566 ?
Si1 Gd1 Si3 139.42(12) 7_565 5_566 ?
Bi1 Gd1 Si2 85.32(12) 8_665 5_565 ?
Si1 Gd1 Si2 85.32(12) 8_665 5_565 ?
Si3 Gd1 Si2 82.67(11) 2_564 5_565 ?
Bi1 Gd1 Si2 137.71(13) 3_556 5_565 ?
Si1 Gd1 Si2 137.71(13) 3_556 5_565 ?
Bi1 Gd1 Si2 168.47(13) 7_565 5_565 ?
Si1 Gd1 Si2 168.47(13) 7_565 5_565 ?
Si3 Gd1 Si2 47.08(13) 5_566 5_565 ?
Bi1 Gd1 Gd3 147.22(7) 8_665 5_566 ?
Si1 Gd1 Gd3 147.22(7) 8_665 5_566 ?
Si3 Gd1 Gd3 53.34(10) 2_564 5_566 ?
Bi1 Gd1 Gd3 55.72(6) 3_556 5_566 ?
Si1 Gd1 Gd3 55.72(6) 3_556 5_566 ?
Bi1 Gd1 Gd3 92.50(6) 7_565 5_566 ?
Si1 Gd1 Gd3 92.50(6) 7_565 5_566 ?
Si3 Gd1 Gd3 51.72(9) 5_566 5_566 ?
Si2 Gd1 Gd3 88.26(9) 5_565 5_566 ?
Bi1 Gd1 Gd3 55.87(6) 8_665 2_564 ?
Si1 Gd1 Gd3 55.87(6) 8_665 2_564 ?
Si3 Gd1 Gd3 51.48(10) 2_564 2_564 ?
Bi1 Gd1 Gd3 141.89(7) 3_556 2_564 ?
Si1 Gd1 Gd3 141.89(7) 3_556 2_564 ?
Bi1 Gd1 Gd3 117.12(8) 7_565 2_564 ?
Si1 Gd1 Gd3 117.12(8) 7_565 2_564 ?
Si3 Gd1 Gd3 88.36(8) 5_566 2_564 ?
Si2 Gd1 Gd3 51.39(11) 5_565 2_564 ?
Gd3 Gd1 Gd3 95.74(2) 5_566 2_564 ?
Bi1 Gd1 Bi1 105.47(9) 8_665 4_455 ?
Si1 Gd1 Bi1 105.47(9) 8_665 4_455 ?
Si3 Gd1 Bi1 160.11(12) 2_564 4_455 ?
Bi1 Gd1 Bi1 78.37(5) 3_556 4_455 ?
Si1 Gd1 Bi1 78.37(5) 3_556 4_455 ?
Bi1 Gd1 Bi1 96.38(10) 7_565 4_455 ?
Si1 Gd1 Bi1 96.38(10) 7_565 4_455 ?
Si3 Gd1 Bi1 79.92(9) 5_566 4_455 ?
Si2 Gd1 Bi1 94.39(11) 5_565 4_455 ?
Gd3 Gd1 Bi1 107.05(6) 5_566 4_455 ?
Gd3 Gd1 Bi1 138.55(6) 2_564 4_455 ?
Si1 Gd2 Bi1 96.65(5) . 2_554 ?
Si1 Gd2 Si1 96.65(5) . 2_554 ?
Bi1 Gd2 Si1 0.00(12) 2_554 2_554 ?
Si1 Gd2 Si2 96.84(14) . . ?
Bi1 Gd2 Si2 117.26(12) 2_554 . ?
Si1 Gd2 Si2 117.26(12) 2_554 . ?
Si1 Gd2 Si2 92.44(13) . 6_656 ?
Bi1 Gd2 Si2 144.11(13) 2_554 6_656 ?
Si1 Gd2 Si2 144.11(13) 2_554 6_656 ?
Si2 Gd2 Si2 95.86(9) . 6_656 ?
Si1 Gd2 Bi1 118.81(12) . 6_656 ?
Bi1 Gd2 Bi1 52.65(14) 2_554 6_656 ?
Si1 Gd2 Bi1 52.65(14) 2_554 6_656 ?
Si2 Gd2 Bi1 142.89(13) . 6_656 ?
Si2 Gd2 Bi1 92.75(13) 6_656 6_656 ?
Si1 Gd2 Si1 118.81(12) . 6_656 ?
Bi1 Gd2 Si1 52.65(14) 2_554 6_656 ?
Si1 Gd2 Si1 52.65(14) 2_554 6_656 ?
Si2 Gd2 Si1 142.89(13) . 6_656 ?
Si2 Gd2 Si1 92.75(13) 6_656 6_656 ?
Bi1 Gd2 Si1 0.00(15) 6_656 6_656 ?
Si1 Gd2 Si3 145.76(13) . 1_554 ?
Bi1 Gd2 Si3 94.39(9) 2_554 1_554 ?
Si1 Gd2 Si3 94.39(9) 2_554 1_554 ?
Si2 Gd2 Si3 49.64(14) . 1_554 ?
Si2 Gd2 Si3 97.33(11) 6_656 1_554 ?
Bi1 Gd2 Si3 93.49(12) 6_656 1_554 ?
Si1 Gd2 Si3 93.49(12) 6_656 1_554 ?
Si1 Gd2 Gd3 152.52(8) . 6_656 ?
Bi1 Gd2 Gd3 99.31(8) 2_554 6_656 ?
Si1 Gd2 Gd3 99.31(8) 2_554 6_656 ?
Si2 Gd2 Gd3 95.53(10) . 6_656 ?
Si2 Gd2 Gd3 61.90(11) 6_656 6_656 ?
Bi1 Gd2 Gd3 57.62(6) 6_656 6_656 ?
Si1 Gd2 Gd3 57.62(6) 6_656 6_656 ?
Si3 Gd2 Gd3 54.69(11) 1_554 6_656 ?
Si1 Gd2 Gd3 58.93(7) . . ?
Bi1 Gd2 Gd3 153.80(8) 2_554 . ?
Si1 Gd2 Gd3 153.80(8) 2_554 . ?
Si2 Gd2 Gd3 61.95(11) . . ?
Si2 Gd2 Gd3 54.25(12) 6_656 . ?
Bi1 Gd2 Gd3 144.93(8) 6_656 . ?
Si1 Gd2 Gd3 144.93(8) 6_656 . ?
Si3 Gd2 Gd3 101.53(8) 1_554 . ?
Gd3 Gd2 Gd3 106.86(2) 6_656 . ?
Si1 Gd2 Gd1 64.89(8) . 4 ?
Bi1 Gd2 Gd1 54.51(7) 2_554 4 ?
Si1 Gd2 Gd1 54.51(7) 2_554 4 ?
Si2 Gd2 Gd1 156.27(9) . 4 ?
Si2 Gd2 Gd1 99.77(8) 6_656 4 ?
Bi1 Gd2 Gd1 54.15(6) 6_656 4 ?
Si1 Gd2 Gd1 54.15(6) 6_656 4 ?
Si3 Gd2 Gd1 143.79(8) 1_554 4 ?
Gd3 Gd2 Gd1 107.56(3) 6_656 4 ?
Gd3 Gd2 Gd1 114.38(2) . 4 ?
Si3 Gd3 Si2 89.65(16) . 6_656 ?
Si3 Gd3 Si3 89.77(10) . 6_557 ?
Si2 Gd3 Si3 179.41(16) 6_656 6_557 ?
Si3 Gd3 Si1 95.29(6) . . ?
Si2 Gd3 Si1 87.35(8) 6_656 . ?
Si3 Gd3 Si1 92.71(8) 6_557 . ?
Si3 Gd3 Bi1 95.29(6) . 7_565 ?
Si2 Gd3 Bi1 87.35(8) 6_656 7_565 ?
Si3 Gd3 Bi1 92.71(8) 6_557 7_565 ?
Si1 Gd3 Bi1 168.13(12) . 7_565 ?
Si3 Gd3 Si1 95.29(6) . 7_565 ?
Si2 Gd3 Si1 87.35(8) 6_656 7_565 ?
Si3 Gd3 Si1 92.71(8) 6_557 7_565 ?
Si1 Gd3 Si1 168.13(12) . 7_565 ?
Bi1 Gd3 Si1 0.00(19) 7_565 7_565 ?
Si3 Gd3 Si2 178.67(17) . . ?
Si2 Gd3 Si2 89.02(11) 6_656 . ?
Si3 Gd3 Si2 91.57(16) 6_557 . ?
Si1 Gd3 Si2 84.65(6) . . ?
Bi1 Gd3 Si2 84.65(6) 7_565 . ?
Si1 Gd3 Si2 84.65(6) 7_565 . ?
Si3 Gd3 Gd2 128.74(8) . 6_556 ?
Si2 Gd3 Gd2 123.98(9) 6_656 6_556 ?
Si3 Gd3 Gd2 56.46(8) 6_557 6_556 ?
Si1 Gd3 Gd2 54.78(8) . 6_556 ?
Bi1 Gd3 Gd2 120.89(8) 7_565 6_556 ?
Si1 Gd3 Gd2 120.89(8) 7_565 6_556 ?
Si2 Gd3 Gd2 52.22(8) . 6_556 ?
Si3 Gd3 Gd2 128.74(8) . 4_455 ?
Si2 Gd3 Gd2 123.98(9) 6_656 4_455 ?
Si3 Gd3 Gd2 56.46(8) 6_557 4_455 ?
Si1 Gd3 Gd2 120.89(8) . 4_455 ?
Bi1 Gd3 Gd2 54.78(8) 7_565 4_455 ?
Si1 Gd3 Gd2 54.78(8) 7_565 4_455 ?
Si2 Gd3 Gd2 52.22(8) . 4_455 ?
Gd2 Gd3 Gd2 66.46(3) 6_556 4_455 ?
Si3 Gd3 Gd2 127.12(9) . . ?
Si2 Gd3 Gd2 54.81(8) 6_656 . ?
Si3 Gd3 Gd2 125.63(8) 6_557 . ?
Si1 Gd3 Gd2 51.17(7) . . ?
Bi1 Gd3 Gd2 117.48(7) 7_565 . ?
Si1 Gd3 Gd2 117.48(7) 7_565 . ?
Si2 Gd3 Gd2 51.92(8) . . ?
Gd2 Gd3 Gd2 69.180(19) 6_556 . ?
Gd2 Gd3 Gd2 104.13(3) 4_455 . ?
Si3 Gd3 Gd2 127.12(9) . 7_565 ?
Si2 Gd3 Gd2 54.81(8) 6_656 7_565 ?
Si3 Gd3 Gd2 125.63(8) 6_557 7_565 ?
Si1 Gd3 Gd2 117.48(7) . 7_565 ?
Bi1 Gd3 Gd2 51.17(7) 7_565 7_565 ?
Si1 Gd3 Gd2 51.17(7) 7_565 7_565 ?
Si2 Gd3 Gd2 51.92(8) . 7_565 ?
Gd2 Gd3 Gd2 104.13(3) 6_556 7_565 ?
Gd2 Gd3 Gd2 69.180(19) 4_455 7_565 ?
Gd2 Gd3 Gd2 66.34(3) . 7_565 ?
Bi1 Si1 Si1 0.00(12) 5_556 5_556 ?
Bi1 Si1 Gd2 135.2(2) 5_556 . ?
Si1 Si1 Gd2 135.2(2) 5_556 . ?
Bi1 Si1 Gd2 66.34(12) 5_556 2 ?
Si1 Si1 Gd2 66.34(12) 5_556 2 ?
Gd2 Si1 Gd2 140.69(15) . 2 ?
Bi1 Si1 Gd1 136.23(19) 5_556 8_656 ?
Si1 Si1 Gd1 136.23(19) 5_556 8_656 ?
Gd2 Si1 Gd1 88.23(11) . 8_656 ?
Gd2 Si1 Gd1 82.85(9) 2 8_656 ?
Bi1 Si1 Gd2 61.00(15) 5_556 6_556 ?
Si1 Si1 Gd2 61.00(15) 5_556 6_556 ?
Gd2 Si1 Gd2 82.96(8) . 6_556 ?
Gd2 Si1 Gd2 127.35(14) 2 6_556 ?
Gd1 Si1 Gd2 138.22(11) 8_656 6_556 ?
Bi1 Si1 Gd3 113.7(2) 5_556 . ?
Si1 Si1 Gd3 113.7(2) 5_556 . ?
Gd2 Si1 Gd3 69.90(7) . . ?
Gd2 Si1 Gd3 139.81(12) 2 . ?
Gd1 Si1 Gd3 71.00(8) 8_656 . ?
Gd2 Si1 Gd3 67.60(7) 6_556 . ?
Bi1 Si1 Gd1 65.60(14) 5_556 3_546 ?
Si1 Si1 Gd1 65.60(14) 5_556 3_546 ?
Gd2 Si1 Gd1 138.29(11) . 3_546 ?
Gd2 Si1 Gd1 76.84(8) 2 3_546 ?
Gd1 Si1 Gd1 78.02(8) 8_656 3_546 ?
Gd2 Si1 Gd1 81.88(10) 6_556 3_546 ?
Gd3 Si1 Gd1 68.39(7) . 3_546 ?
Bi1 Si1 Gd1 64.99(13) 5_556 7_565 ?
Si1 Si1 Gd1 64.99(13) 5_556 7_565 ?
Gd2 Si1 Gd1 81.33(8) . 7_565 ?
Gd2 Si1 Gd1 83.80(8) 2 7_565 ?
Gd1 Si1 Gd1 143.97(14) 8_656 7_565 ?
Gd2 Si1 Gd1 74.71(9) 6_556 7_565 ?
Gd3 Si1 Gd1 134.52(11) . 7_565 ?
Gd1 Si1 Gd1 130.60(13) 3_546 7_565 ?
Si3 Si2 Gd3 118.3(2) 1_554 6_556 ?
Si3 Si2 Gd2 67.41(15) 1_554 7_565 ?
Gd3 Si2 Gd2 140.50(8) 6_556 7_565 ?
Si3 Si2 Gd2 67.41(15) 1_554 . ?
Gd3 Si2 Gd2 140.50(8) 6_556 . ?
Gd2 Si2 Gd2 78.94(16) 7_565 . ?
Si3 Si2 Gd2 140.63(8) 1_554 6_556 ?
Gd3 Si2 Gd2 70.94(13) 6_556 6_556 ?
Gd2 Si2 Gd2 132.0(2) 7_565 6_556 ?
Gd2 Si2 Gd2 82.23(8) . 6_556 ?
Si3 Si2 Gd2 140.63(8) 1_554 4_455 ?
Gd3 Si2 Gd2 70.94(13) 6_556 4_455 ?
Gd2 Si2 Gd2 82.23(8) 7_565 4_455 ?
Gd2 Si2 Gd2 132.0(2) . 4_455 ?
Gd2 Si2 Gd2 78.51(15) 6_556 4_455 ?
Si3 Si2 Gd1 66.28(13) 1_554 3_545 ?
Gd3 Si2 Gd1 71.45(12) 6_556 3_545 ?
Gd2 Si2 Gd1 133.1(2) 7_565 3_545 ?
Gd2 Si2 Gd1 77.31(7) . 3_545 ?
Gd2 Si2 Gd1 83.52(7) 6_556 3_545 ?
Gd2 Si2 Gd1 141.8(2) 4_455 3_545 ?
Si3 Si2 Gd1 66.28(13) 1_554 5_565 ?
Gd3 Si2 Gd1 71.45(12) 6_556 5_565 ?
Gd2 Si2 Gd1 77.31(7) 7_565 5_565 ?
Gd2 Si2 Gd1 133.1(2) . 5_565 ?
Gd2 Si2 Gd1 141.8(2) 6_556 5_565 ?
Gd2 Si2 Gd1 83.52(7) 4_455 5_565 ?
Gd1 Si2 Gd1 90.56(15) 3_545 5_565 ?
Si3 Si2 Gd3 118.5(2) 1_554 . ?
Gd3 Si2 Gd3 123.2(2) 6_556 . ?
Gd2 Si2 Gd3 66.13(11) 7_565 . ?
Gd2 Si2 Gd3 66.13(11) . . ?
Gd2 Si2 Gd3 65.88(11) 6_556 . ?
Gd2 Si2 Gd3 65.88(11) 4_455 . ?
Gd1 Si2 Gd3 134.38(8) 3_545 . ?
Gd1 Si2 Gd3 134.38(8) 5_565 . ?
Si2 Si3 Gd3 117.2(2) 1_556 . ?
Si2 Si3 Gd3 117.7(2) 1_556 6_657 ?
Gd3 Si3 Gd3 125.12(19) . 6_657 ?
Si2 Si3 Gd2 62.95(14) 1_556 7_566 ?
Gd3 Si3 Gd2 141.48(7) . 7_566 ?
Gd3 Si3 Gd2 68.85(11) 6_657 7_566 ?
Si2 Si3 Gd2 62.95(14) 1_556 1_556 ?
Gd3 Si3 Gd2 141.48(7) . 1_556 ?
Gd3 Si3 Gd2 68.85(11) 6_657 1_556 ?
Gd2 Si3 Gd2 75.64(12) 7_566 1_556 ?
Si2 Si3 Gd1 133.53(7) 1_556 8_656 ?
Gd3 Si3 Gd1 72.54(10) . 8_656 ?
Gd3 Si3 Gd1 70.44(11) 6_657 8_656 ?
Gd2 Si3 Gd1 138.32(19) 7_566 8_656 ?
Gd2 Si3 Gd1 81.83(7) 1_556 8_656 ?
Si2 Si3 Gd1 133.53(7) 1_556 2_565 ?
Gd3 Si3 Gd1 72.54(10) . 2_565 ?
Gd3 Si3 Gd1 70.44(11) 6_657 2_565 ?
Gd2 Si3 Gd1 81.83(7) 7_566 2_565 ?
Gd2 Si3 Gd1 138.32(19) 1_556 2_565 ?
Gd1 Si3 Gd1 92.91(15) 8_656 2_565 ?
Si2 Si3 Gd1 66.64(13) 1_556 3_546 ?
Gd3 Si3 Gd1 70.51(10) . 3_546 ?
Gd3 Si3 Gd1 134.18(8) 6_657 3_546 ?
Gd2 Si3 Gd1 129.09(18) 7_566 3_546 ?
Gd2 Si3 Gd1 75.92(7) 1_556 3_546 ?
Gd1 Si3 Gd1 76.49(5) 8_656 3_546 ?
Gd1 Si3 Gd1 143.05(18) 2_565 3_546 ?
Si2 Si3 Gd1 66.64(13) 1_556 5_566 ?
Gd3 Si3 Gd1 70.51(10) . 5_566 ?
Gd3 Si3 Gd1 134.18(8) 6_657 5_566 ?
Gd2 Si3 Gd1 75.92(7) 7_566 5_566 ?
Gd2 Si3 Gd1 129.09(18) 1_556 5_566 ?
Gd1 Si3 Gd1 143.05(18) 8_656 5_566 ?
Gd1 Si3 Gd1 76.49(5) 2_565 5_566 ?
Gd1 Si3 Gd1 90.87(15) 3_546 5_566 ?

loop_
_geom_bond_atom_site_label_1
_geom_bond_atom_site_label_2
_geom_bond_distance
_geom_bond_site_symmetry_2
_geom_bond_publ_flag
Gd1 Bi1 3.031(4) 8_665 ?
Gd1 Si1 3.031(4) 8_665 ?
Gd1 Si3 3.112(4) 2_564 ?
Gd1 Bi1 3.142(4) 3_556 ?
Gd1 Si1 3.142(4) 3_556 ?
Gd1 Bi1 3.158(3) 7_565 ?
Gd1 Si1 3.158(3) 7_565 ?
Gd1 Si3 3.166(4) 5_566 ?
Gd1 Si2 3.175(4) 5_565 ?
Gd1 Gd3 3.5282(11) 5_566 ?
Gd1 Gd3 3.5820(11) 2_564 ?
Gd1 Bi1 3.627(4) 4_455 ?
Gd2 Si1 2.852(3) . ?
Gd2 Bi1 2.896(3) 2_554 ?
Gd2 Si1 2.896(3) 2_554 ?
Gd2 Si2 2.959(5) . ?
Gd2 Si2 2.973(5) 6_656 ?
Gd2 Bi1 3.033(4) 6_656 ?
Gd2 Si1 3.033(4) 6_656 ?
Gd2 Si3 3.068(4) 1_554 ?
Gd2 Gd3 3.4328(12) 6_656 ?
Gd2 Gd3 3.4381(12) . ?
Gd2 Gd1 3.7575(10) 4 ?
Gd3 Si3 2.938(5) . ?
Gd3 Si2 2.952(6) 6_656 ?
Gd3 Si3 3.004(6) 6_557 ?
Gd3 Si1 3.136(3) . ?
Gd3 Bi1 3.136(3) 7_565 ?
Gd3 Si1 3.136(3) 7_565 ?
Gd3 Si2 3.318(6) . ?
Gd3 Gd2 3.4328(12) 6_556 ?
Gd3 Gd2 3.4328(12) 4_455 ?
Gd3 Gd2 3.4381(12) 7_565 ?
Si1 Bi1 2.633(8) 5_556 ?
Si1 Si1 2.633(8) 5_556 ?
Si1 Gd2 2.896(3) 2 ?
Si1 Gd1 3.031(4) 8_656 ?
Si1 Gd2 3.033(4) 6_556 ?
Si1 Gd1 3.142(4) 3_546 ?
Si1 Gd1 3.158(3) 7_565 ?
Si2 Si3 2.532(8) 1_554 ?
Si2 Gd3 2.952(6) 6_556 ?
Si2 Gd2 2.959(5) 7_565 ?
Si2 Gd2 2.973(5) 6_556 ?
Si2 Gd2 2.973(5) 4_455 ?
Si2 Gd1 3.175(4) 3_545 ?
Si2 Gd1 3.175(4) 5_565 ?
Si3 Si2 2.532(8) 1_556 ?
Si3 Gd3 3.004(6) 6_657 ?
Si3 Gd2 3.068(4) 7_566 ?
Si3 Gd2 3.068(4) 1_556 ?
Si3 Gd1 3.112(4) 8_656 ?
Si3 Gd1 3.112(4) 2_565 ?
Si3 Gd1 3.166(4) 3_546 ?
Si3 Gd1 3.166(4) 5_566 ?
